data_1543149
loop_
_publ_author_name
'Sun, Jing'
'Zhu, Zhi-Xiang'
'Song, Yue-Lin'
'Dong, Dan'
'Zheng, Jiao'
'Liu, Ting'
'Zhao, Yun-Fang'
'Ferreira, Daneel'
'Zjawiony, Jordan K.'
'Tu, Peng-Fei'
'Li, Jun'

_publ_section_title
;
 Nitric Oxide Inhibitory Meroterpenoids from the Fungus Penicillium
 purpurogenum MHZ 111.
;
_journal_issue 5
_journal_name_full 'Journal of natural products'
_journal_page_first 1415
_journal_page_last 1422
_journal_paper_doi 10.1021/acs.jnatprod.6b00160
_journal_volume 79
_journal_year 2016
_chemical_absolute_configuration ad
_chemical_formula_moiety 'C25 H28 O7'
_chemical_formula_sum 'C25 H28 O7'
_chemical_formula_weight 440.47
_chemical_name_systematic
;
 ? 
;
_space_group_crystal_system orthorhombic
_space_group_IT_number 19
_space_group_name_Hall 'P 2ac 2ab'
_space_group_name_H-M_alt 'P 21 21 21'
_symmetry_space_group_name_Hall 'P 2ac 2ab'
_symmetry_space_group_name_H-M 'P 21 21 21'
_atom_sites_solution_hydrogens geom
_atom_sites_solution_primary direct
_atom_sites_solution_secondary difmap
_audit_creation_date 2015-04-27
_audit_creation_method
;
  Olex2 1.1
  (compiled 2011.02.15 svn.r1672, GUI svn.r3494)
;
_cell_angle_alpha 90.00
_cell_angle_beta 90.00
_cell_angle_gamma 90.00
_cell_formula_units_Z 4
_cell_length_a 11.6475(11)
_cell_length_b 12.2234(7)
_cell_length_c 15.9268(8)
_cell_measurement_reflns_used 3993
_cell_measurement_temperature 101.8
_cell_measurement_theta_max 70.8082
_cell_measurement_theta_min 3.7953
_cell_volume 2267.5(3)
_computing_cell_refinement
;
CrysAlisPro, Agilent Technologies,
Version 1.171.35.11 (release 16-05-2011 CrysAlis171 .NET)
(compiled May 16 2011,17:55:39)
;
_computing_data_collection
;
CrysAlisPro, Agilent Technologies,
Version 1.171.35.11 (release 16-05-2011 CrysAlis171 .NET)
(compiled May 16 2011,17:55:39)
;
_computing_data_reduction
;
CrysAlisPro, Agilent Technologies,
Version 1.171.35.11 (release 16-05-2011 CrysAlis171 .NET)
(compiled May 16 2011,17:55:39)
;
_computing_molecular_graphics
;
O. V. Dolomanov, L. J. Bourhis, R. J. Gildea, J. A. K. Howard and H. Puschmann,
OLEX2: a complete structure solution, refinement and analysis program.
J. Appl. Cryst. (2009). 42, 339-341.
;
_computing_publication_material
;
O. V. Dolomanov, L. J. Bourhis, R. J. Gildea, J. A. K. Howard and H. Puschmann,
OLEX2: a complete structure solution, refinement and analysis program.
J. Appl. Cryst. (2009). 42, 339-341.
;
_computing_structure_refinement 'SHELXL-97 (Sheldrick, 1997)'
_computing_structure_solution 'A short history of SHELX (Sheldrick, 2007)/Bruker'
_diffrn_ambient_temperature 101.8
_diffrn_detector_area_resol_mean 16.0971
_diffrn_measured_fraction_theta_full 0.986
_diffrn_measured_fraction_theta_max 0.987
_diffrn_measurement_details
;
  1 omega  -75.00  -36.00   1.0000    1.5000
omega____ theta____ kappa____ phi______ frames
    -       -3.5000  165.0000  146.0000 39

  2 omega  -31.00   27.00   1.0000    1.5000
omega____ theta____ kappa____ phi______ frames
    -       36.8122  -37.0000 -150.0000 58

  3 omega  -30.00   63.00   1.0000    1.5000
omega____ theta____ kappa____ phi______ frames
    -       36.8122  -77.0000 -180.0000 93

  4 omega   55.00   86.00   1.0000    1.5000
omega____ theta____ kappa____ phi______ frames
    -       36.8122 -165.0000   33.0000 31

  5 omega   82.00  109.00   1.0000    1.5000
omega____ theta____ kappa____ phi______ frames
    -       36.8122 -165.0000  123.0000 27

  6 omega   54.00   79.00   1.0000    1.5000
omega____ theta____ kappa____ phi______ frames
    -       36.8122 -165.0000  -56.0000 25

  7 omega   18.00   62.00   1.0000    1.5000
omega____ theta____ kappa____ phi______ frames
    -       36.8122   37.0000   30.0000 44

  8 omega   79.00  104.00   1.0000    1.5000
omega____ theta____ kappa____ phi______ frames
    -       36.8122   37.0000   30.0000 25

  9 omega   40.00  130.00   1.0000    2.0000
omega____ theta____ kappa____ phi______ frames
    -      108.0000  -77.0000 -180.0000 90

 10 omega   65.00   93.00   1.0000    2.0000
omega____ theta____ kappa____ phi______ frames
    -      108.0000  -45.0000   30.0000 28

 11 omega   42.00   95.00   1.0000    2.0000
omega____ theta____ kappa____ phi______ frames
    -      108.0000  -45.0000   90.0000 53

 12 omega   96.00  155.00   1.0000    2.0000
omega____ theta____ kappa____ phi______ frames
    -      108.0000   45.0000    0.0000 59

 13 omega   50.00   92.00   1.0000    2.0000
omega____ theta____ kappa____ phi______ frames
    -      108.0000  -39.0000 -138.0000 42

 14 omega   42.00   70.00   1.0000    2.0000
omega____ theta____ kappa____ phi______ frames
    -      108.0000  -39.0000  -15.0000 28

 15 omega  109.00  178.00   1.0000    2.0000
omega____ theta____ kappa____ phi______ frames
    -      108.0000  111.0000  150.0000 69

 16 omega  102.00  149.00   1.0000    2.0000
omega____ theta____ kappa____ phi______ frames
    -      108.0000   39.0000  -41.0000 47
;
_diffrn_measurement_device_type 'Xcalibur, Eos, Gemini'
_diffrn_measurement_method '\w scans'
_diffrn_orient_matrix_UB_11 -0.0930907000
_diffrn_orient_matrix_UB_12 0.0301755000
_diffrn_orient_matrix_UB_13 -0.0647692000
_diffrn_orient_matrix_UB_21 -0.0918444000
_diffrn_orient_matrix_UB_22 -0.0554500000
_diffrn_orient_matrix_UB_23 0.0551559000
_diffrn_orient_matrix_UB_31 -0.0209085000
_diffrn_orient_matrix_UB_32 0.1089177000
_diffrn_orient_matrix_UB_33 0.0461372000
_diffrn_radiation_monochromator graphite
_diffrn_radiation_type 'Cu K\a'
_diffrn_radiation_wavelength 1.5418
_diffrn_reflns_av_R_equivalents 0.0234
_diffrn_reflns_av_unetI/netI 0.0346
_diffrn_reflns_limit_h_max 13
_diffrn_reflns_limit_h_min -13
_diffrn_reflns_limit_k_max 14
_diffrn_reflns_limit_k_min -13
_diffrn_reflns_limit_l_max 19
_diffrn_reflns_limit_l_min -13
_diffrn_reflns_number 7697
_diffrn_reflns_theta_full 70.90
_diffrn_reflns_theta_max 70.90
_diffrn_reflns_theta_min 4.56
_diffrn_source 'Enhance (Cu) X-ray Source'
_exptl_absorpt_coefficient_mu 0.775
_exptl_absorpt_correction_T_max 1.00000
_exptl_absorpt_correction_T_min 0.72384
_exptl_absorpt_correction_type multi-scan
_exptl_absorpt_process_details
;
CrysAlisPro, Agilent Technologies,
Version 1.171.35.11 (release 16-05-2011 CrysAlis171 .NET)
(compiled May 16 2011,17:55:39)
Empirical absorption correction using spherical harmonics,
 implemented in SCALE3 ABSPACK scaling algorithm.
;
_exptl_crystal_density_diffrn 1.290
_exptl_crystal_density_method 'not measured'
_exptl_crystal_F_000 936
_exptl_crystal_size_max 0.55
_exptl_crystal_size_mid 0.50
_exptl_crystal_size_min 0.09
_refine_diff_density_max 0.250
_refine_diff_density_min -0.222
_refine_diff_density_rms 0.048
_refine_ls_abs_structure_details 'Flack H D (1983), Acta Cryst. A39, 876-881'
_refine_ls_abs_structure_Flack 0.02(16)
_refine_ls_extinction_method none
_refine_ls_goodness_of_fit_ref 1.042
_refine_ls_hydrogen_treatment mixed
_refine_ls_matrix_type full
_refine_ls_number_parameters 295
_refine_ls_number_reflns 4263
_refine_ls_number_restraints 0
_refine_ls_restrained_S_all 1.042
_refine_ls_R_factor_all 0.0394
_refine_ls_R_factor_gt 0.0377
_refine_ls_shift/su_max 0.000
_refine_ls_shift/su_mean 0.000
_refine_ls_structure_factor_coef Fsqd
_refine_ls_weighting_details 'calc w=1/[\s^2^(Fo^2^)+(0.0586P)^2^+0.3078P] where P=(Fo^2^+2Fc^2^)/3'
_refine_ls_weighting_scheme calc
_refine_ls_wR_factor_gt 0.0960
_refine_ls_wR_factor_ref 0.0976
_reflns_number_gt 4086
_reflns_number_total 4263
_reflns_threshold_expression >2sigma(I)
_cod_data_source_file np6b00160_si_002.cif
_cod_data_source_block exp_2840
_cod_depositor_comments 'Adding full bibliography for 1543149--1543150.cif.'
_cod_database_code 1543149
_reflns_odcompleteness_completeness 99.87
_reflns_odcompleteness_iscentric 1
_reflns_odcompleteness_theta 66.97

loop_
_space_group_symop_id
_space_group_symop_operation_xyz
1 'x, y, z'
2 '-x+1/2, -y, z+1/2'
3 'x+1/2, -y+1/2, -z'
4 '-x, y+1/2, -z+1/2'

loop_
_atom_site_label
_atom_site_type_symbol
_atom_site_fract_x
_atom_site_fract_y
_atom_site_fract_z
_atom_site_U_iso_or_equiv
_atom_site_adp_type
_atom_site_occupancy
_atom_site_symmetry_multiplicity
_atom_site_calc_flag
_atom_site_refinement_flags
O7 O 0.78660(10) 0.60041(10) 0.11546(8) 0.0218(3) Uani 1 1 d .
O4 O 0.70383(10) 0.60258(10) -0.08609(8) 0.0218(3) Uani 1 1 d .
O5 O 0.62906(11) 0.83915(10) 0.00530(9) 0.0231(3) Uani 1 1 d .
O3 O 0.70871(12) 0.33939(10) 0.06462(10) 0.0308(3) Uani 1 1 d .
O6 O 0.64767(11) 0.79747(11) 0.14117(8) 0.0251(3) Uani 1 1 d .
O2 O 0.26979(11) 0.37393(13) -0.22271(8) 0.0316(3) Uani 1 1 d .
C22 C 0.66399(14) 0.60753(15) 0.13480(11) 0.0201(4) Uani 1 1 d .
C5 C 0.46642(14) 0.49736(13) 0.04733(10) 0.0155(3) Uani 1 1 d .
H5 H 0.5178 0.4585 0.0069 0.019 Uiso 1 1 calc R
O1 O 0.08505(12) 0.36241(16) -0.19902(9) 0.0382(4) Uani 1 1 d .
C6 C 0.50421(15) 0.46183(15) 0.13570(11) 0.0195(4) Uani 1 1 d .
H6A H 0.4918 0.3821 0.1420 0.023 Uiso 1 1 calc R
H6B H 0.4561 0.4996 0.1780 0.023 Uiso 1 1 calc R
C20 C 0.63124(14) 0.77127(14) 0.05939(12) 0.0194(4) Uani 1 1 d .
C15 C 0.39253(14) 0.47415(14) -0.12521(10) 0.0168(3) Uani 1 1 d .
C3 C 0.31327(14) 0.45177(13) -0.05495(11) 0.0156(3) Uani 1 1 d .
C8 C 0.70648(15) 0.43396(15) 0.08483(12) 0.0224(4) Uani 1 1 d .
C4 C 0.34386(14) 0.46301(13) 0.02575(10) 0.0162(3) Uani 1 1 d .
C14 C 0.46060(14) 0.56229(14) -0.12577(10) 0.0172(3) Uani 1 1 d .
H14 H 0.5163 0.5692 -0.1690 0.021 Uiso 1 1 calc R
C18 C 0.45369(17) 0.41977(19) -0.27353(12) 0.0302(4) Uani 1 1 d .
H18A H 0.4374 0.3658 -0.3175 0.045 Uiso 1 1 calc R
H18B H 0.5364 0.4215 -0.2624 0.045 Uiso 1 1 calc R
H18C H 0.4282 0.4922 -0.2922 0.045 Uiso 1 1 calc R
C2 C 0.19436(14) 0.41509(14) -0.08089(11) 0.0169(3) Uani 1 1 d .
H2A H 0.1722 0.3523 -0.0451 0.020 Uiso 1 1 calc R
H2B H 0.1400 0.4753 -0.0687 0.020 Uiso 1 1 calc R
C10 C 0.69861(14) 0.59339(13) -0.01156(11) 0.0167(3) Uani 1 1 d .
C1 C 0.17908(16) 0.38223(16) -0.17066(12) 0.0242(4) Uani 1 1 d .
C13 C 0.45240(15) 0.65080(13) -0.06062(10) 0.0172(3) Uani 1 1 d .
H13A H 0.3726 0.6786 -0.0609 0.021 Uiso 1 1 calc R
H13B H 0.5025 0.7118 -0.0787 0.021 Uiso 1 1 calc R
C11 C 0.61455(14) 0.64793(14) 0.05051(11) 0.0164(3) Uani 1 1 d .
C16 C 0.39010(15) 0.38842(16) -0.19376(11) 0.0230(4) Uani 1 1 d .
C9 C 0.77999(15) 0.52625(14) 0.04549(12) 0.0211(4) Uani 1 1 d .
C23 C 0.64861(16) 0.70116(16) 0.19473(12) 0.0255(4) Uani 1 1 d .
H23A H 0.5755 0.6943 0.2259 0.031 Uiso 1 1 calc R
H23B H 0.7128 0.7044 0.2354 0.031 Uiso 1 1 calc R
C25 C 0.26119(15) 0.44098(16) 0.09657(11) 0.0221(4) Uani 1 1 d .
H25A H 0.2773 0.3689 0.1208 0.033 Uiso 1 1 calc R
H25B H 0.1824 0.4424 0.0751 0.033 Uiso 1 1 calc R
H25C H 0.2702 0.4973 0.1399 0.033 Uiso 1 1 calc R
C19 C 0.40625(15) 0.69057(14) 0.08975(11) 0.0199(4) Uani 1 1 d .
H19A H 0.3258 0.6715 0.0793 0.030 Uiso 1 1 calc R
H19B H 0.4181 0.7685 0.0781 0.030 Uiso 1 1 calc R
H19C H 0.4253 0.6753 0.1485 0.030 Uiso 1 1 calc R
C21 C 0.89354(16) 0.49258(16) 0.00940(14) 0.0273(4) Uani 1 1 d .
H21A H 0.9378 0.5579 -0.0056 0.041 Uiso 1 1 calc R
H21B H 0.8809 0.4480 -0.0409 0.041 Uiso 1 1 calc R
H21C H 0.9362 0.4498 0.0511 0.041 Uiso 1 1 calc R
C12 C 0.48427(14) 0.62196(14) 0.03204(10) 0.0157(3) Uani 1 1 d .
C7 C 0.63121(16) 0.48807(15) 0.15263(11) 0.0214(4) Uani 1 1 d .
C24 C 0.66775(18) 0.44961(19) 0.24047(13) 0.0317(5) Uani 1 1 d .
H24A H 0.7481 0.4695 0.2502 0.048 Uiso 1 1 calc R
H24B H 0.6592 0.3700 0.2443 0.048 Uiso 1 1 calc R
H24C H 0.6192 0.4848 0.2829 0.048 Uiso 1 1 calc R
C17 C 0.43136(19) 0.27827(17) -0.16105(14) 0.0324(5) Uani 1 1 d .
H17A H 0.3869 0.2581 -0.1112 0.049 Uiso 1 1 calc R
H17B H 0.5129 0.2832 -0.1463 0.049 Uiso 1 1 calc R
H17C H 0.4209 0.2225 -0.2046 0.049 Uiso 1 1 calc R

loop_
_atom_site_aniso_label
_atom_site_aniso_U_11
_atom_site_aniso_U_22
_atom_site_aniso_U_33
_atom_site_aniso_U_23
_atom_site_aniso_U_13
_atom_site_aniso_U_12
O7 0.0143(6) 0.0268(6) 0.0242(6) 0.0014(5) -0.0037(5) -0.0019(5)
O4 0.0192(6) 0.0276(6) 0.0185(6) -0.0003(5) 0.0023(5) -0.0004(5)
O5 0.0173(6) 0.0179(6) 0.0341(7) 0.0012(5) 0.0014(5) -0.0019(5)
O3 0.0262(7) 0.0203(6) 0.0460(8) 0.0059(6) -0.0017(6) 0.0024(5)
O6 0.0218(6) 0.0274(7) 0.0262(7) -0.0068(5) 0.0018(5) -0.0043(5)
O2 0.0202(7) 0.0550(9) 0.0194(6) -0.0133(6) -0.0002(5) -0.0099(6)
C22 0.0129(8) 0.0296(9) 0.0176(8) 0.0017(7) -0.0033(6) -0.0027(7)
C5 0.0141(8) 0.0185(8) 0.0139(7) 0.0013(6) -0.0002(6) -0.0014(6)
O1 0.0197(7) 0.0735(11) 0.0214(7) -0.0028(7) -0.0054(5) -0.0128(7)
C6 0.0180(8) 0.0245(8) 0.0160(8) 0.0045(7) -0.0028(6) -0.0056(7)
C20 0.0097(7) 0.0200(8) 0.0285(10) -0.0046(7) 0.0023(7) -0.0012(6)
C15 0.0130(8) 0.0227(8) 0.0146(8) 0.0006(7) -0.0024(6) 0.0017(6)
C3 0.0142(8) 0.0140(7) 0.0187(8) -0.0010(6) -0.0002(6) -0.0005(6)
C8 0.0160(8) 0.0242(9) 0.0268(9) 0.0077(7) -0.0075(7) 0.0010(7)
C4 0.0149(8) 0.0147(7) 0.0190(8) 0.0013(6) 0.0000(6) -0.0009(6)
C14 0.0149(8) 0.0236(8) 0.0131(7) 0.0037(6) -0.0004(6) 0.0016(7)
C18 0.0239(10) 0.0472(12) 0.0196(9) -0.0095(8) 0.0023(8) -0.0043(9)
C2 0.0146(8) 0.0188(7) 0.0173(8) -0.0013(6) 0.0013(6) -0.0019(6)
C10 0.0123(7) 0.0150(7) 0.0227(9) -0.0013(6) -0.0001(7) -0.0032(6)
C1 0.0189(9) 0.0334(10) 0.0202(9) -0.0008(8) 0.0003(7) -0.0044(7)
C13 0.0166(8) 0.0165(7) 0.0184(8) 0.0052(6) -0.0022(7) -0.0013(6)
C11 0.0139(8) 0.0175(8) 0.0179(8) 0.0023(7) 0.0001(6) -0.0015(6)
C16 0.0161(8) 0.0328(10) 0.0202(9) -0.0069(8) -0.0001(7) -0.0048(7)
C9 0.0162(8) 0.0211(8) 0.0260(9) 0.0018(7) -0.0012(7) 0.0001(7)
C23 0.0201(9) 0.0347(10) 0.0217(9) -0.0057(8) -0.0017(7) -0.0068(8)
C25 0.0182(8) 0.0316(9) 0.0165(8) 0.0019(7) 0.0006(7) -0.0066(7)
C19 0.0151(7) 0.0222(8) 0.0225(8) -0.0019(7) 0.0008(7) -0.0004(7)
C21 0.0178(9) 0.0243(9) 0.0398(11) 0.0056(8) 0.0027(8) 0.0046(7)
C12 0.0123(7) 0.0179(8) 0.0169(8) 0.0009(6) -0.0008(6) -0.0006(6)
C7 0.0192(8) 0.0261(9) 0.0190(8) 0.0070(7) -0.0039(7) -0.0028(7)
C24 0.0270(10) 0.0452(12) 0.0229(9) 0.0114(9) -0.0095(8) -0.0062(9)
C17 0.0330(11) 0.0267(10) 0.0376(11) -0.0099(9) 0.0088(9) -0.0019(8)

loop_
_atom_type_symbol
_atom_type_description
_atom_type_scat_dispersion_real
_atom_type_scat_dispersion_imag
_atom_type_scat_source
C C 0.0181 0.0091 'International Tables Vol C Tables 4.2.6.8 and 6.1.1.4'
H H 0.0000 0.0000 'International Tables Vol C Tables 4.2.6.8 and 6.1.1.4'
O O 0.0492 0.0322 'International Tables Vol C Tables 4.2.6.8 and 6.1.1.4'

loop_
_geom_angle_atom_site_label_1
_geom_angle_atom_site_label_2
_geom_angle_atom_site_label_3
_geom_angle
C9 O7 C22 98.53(12)
C20 O6 C23 111.94(13)
C1 O2 C16 122.67(14)
O7 C22 C11 101.55(13)
O7 C22 C23 107.19(14)
O7 C22 C7 103.00(14)
C23 C22 C11 105.36(15)
C23 C22 C7 125.29(16)
C7 C22 C11 111.88(14)
C6 C5 H5 106.5
C6 C5 C12 112.42(14)
C4 C5 H5 106.5
C4 C5 C6 113.33(14)
C4 C5 C12 111.02(13)
C12 C5 H5 106.5
C5 C6 H6A 109.2
C5 C6 H6B 109.2
C5 C6 C7 112.15(14)
H6A C6 H6B 107.9
C7 C6 H6A 109.2
C7 C6 H6B 109.2
O5 C20 O6 122.09(16)
O5 C20 C11 127.99(17)
O6 C20 C11 109.91(15)
C3 C15 C16 114.01(14)
C14 C15 C3 121.66(16)
C14 C15 C16 124.32(16)
C15 C3 C2 114.85(14)
C4 C3 C15 122.79(15)
C4 C3 C2 122.36(15)
O3 C8 C9 125.53(18)
O3 C8 C7 127.88(17)
C7 C8 C9 106.59(15)
C3 C4 C5 119.49(15)
C3 C4 C25 121.96(15)
C25 C4 C5 118.54(14)
C15 C14 H14 118.7
C15 C14 C13 122.53(16)
C13 C14 H14 118.7
H18A C18 H18B 109.5
H18A C18 H18C 109.5
H18B C18 H18C 109.5
C16 C18 H18A 109.5
C16 C18 H18B 109.5
C16 C18 H18C 109.5
C3 C2 H2A 108.1
C3 C2 H2B 108.1
H2A C2 H2B 107.3
C1 C2 C3 116.71(14)
C1 C2 H2A 108.1
C1 C2 H2B 108.1
O4 C10 C11 128.96(16)
O4 C10 C9 127.03(16)
C11 C10 C9 103.97(14)
O2 C1 C2 121.02(15)
O1 C1 O2 117.75(17)
O1 C1 C2 121.24(17)
C14 C13 H13A 107.7
C14 C13 H13B 107.7
C14 C13 C12 118.36(14)
H13A C13 H13B 107.1
C12 C13 H13A 107.7
C12 C13 H13B 107.7
C22 C11 C10 100.51(13)
C22 C11 C12 117.19(13)
C20 C11 C22 100.84(14)
C20 C11 C10 113.90(13)
C20 C11 C12 109.78(13)
C10 C11 C12 113.82(14)
O2 C16 C15 108.91(14)
O2 C16 C18 103.31(14)
O2 C16 C17 107.38(16)
C15 C16 C18 114.79(16)
C15 C16 C17 111.08(15)
C18 C16 C17 110.82(17)
O7 C9 C8 100.09(14)
O7 C9 C10 98.82(13)
O7 C9 C21 115.00(15)
C10 C9 C8 106.56(13)
C21 C9 C8 116.28(15)
C21 C9 C10 117.42(15)
O6 C23 C22 104.19(14)
O6 C23 H23A 110.9
O6 C23 H23B 110.9
C22 C23 H23A 110.9
C22 C23 H23B 110.9
H23A C23 H23B 108.9
C4 C25 H25A 109.5
C4 C25 H25B 109.5
C4 C25 H25C 109.5
H25A C25 H25B 109.5
H25A C25 H25C 109.5
H25B C25 H25C 109.5
H19A C19 H19B 109.5
H19A C19 H19C 109.5
H19B C19 H19C 109.5
C12 C19 H19A 109.5
C12 C19 H19B 109.5
C12 C19 H19C 109.5
C9 C21 H21A 109.5
C9 C21 H21B 109.5
C9 C21 H21C 109.5
H21A C21 H21B 109.5
H21A C21 H21C 109.5
H21B C21 H21C 109.5
C5 C12 C13 109.69(13)
C5 C12 C11 107.23(13)
C13 C12 C11 111.05(13)
C19 C12 C5 111.14(13)
C19 C12 C13 107.49(13)
C19 C12 C11 110.27(13)
C22 C7 C6 113.90(15)
C22 C7 C8 97.88(14)
C22 C7 C24 112.99(16)
C6 C7 C8 109.58(15)
C24 C7 C6 111.25(15)
C24 C7 C8 110.45(16)
C7 C24 H24A 109.5
C7 C24 H24B 109.5
C7 C24 H24C 109.5
H24A C24 H24B 109.5
H24A C24 H24C 109.5
H24B C24 H24C 109.5
C16 C17 H17A 109.5
C16 C17 H17B 109.5
C16 C17 H17C 109.5
H17A C17 H17B 109.5
H17A C17 H17C 109.5
H17B C17 H17C 109.5

loop_
_geom_bond_atom_site_label_1
_geom_bond_atom_site_label_2
_geom_bond_distance
O7 C22 1.464(2)
O7 C9 1.439(2)
O4 C10 1.194(2)
O5 C20 1.196(2)
O3 C8 1.200(2)
O6 C20 1.355(2)
O6 C23 1.454(2)
O2 C1 1.347(2)
O2 C16 1.486(2)
C22 C11 1.542(2)
C22 C23 1.501(3)
C22 C7 1.536(2)
C5 H5 1.0000
C5 C6 1.537(2)
C5 C4 1.527(2)
C5 C12 1.556(2)
O1 C1 1.209(2)
C6 H6A 0.9900
C6 H6B 0.9900
C6 C7 1.537(2)
C20 C11 1.527(2)
C15 C3 1.476(2)
C15 C14 1.338(2)
C15 C16 1.514(2)
C3 C4 1.341(2)
C3 C2 1.513(2)
C8 C9 1.549(2)
C8 C7 1.540(3)
C4 C25 1.507(2)
C14 H14 0.9500
C14 C13 1.502(2)
C18 H18A 0.9800
C18 H18B 0.9800
C18 H18C 0.9800
C18 C16 1.520(3)
C2 H2A 0.9900
C2 H2B 0.9900
C2 C1 1.496(2)
C10 C11 1.543(2)
C10 C9 1.548(2)
C13 H13A 0.9900
C13 H13B 0.9900
C13 C12 1.562(2)
C11 C12 1.578(2)
C16 C17 1.522(3)
C9 C21 1.500(2)
C23 H23A 0.9900
C23 H23B 0.9900
C25 H25A 0.9800
C25 H25B 0.9800
C25 H25C 0.9800
C19 H19A 0.9800
C19 H19B 0.9800
C19 H19C 0.9800
C19 C12 1.541(2)
C21 H21A 0.9800
C21 H21B 0.9800
C21 H21C 0.9800
C7 C24 1.536(2)
C24 H24A 0.9800
C24 H24B 0.9800
C24 H24C 0.9800
C17 H17A 0.9800
C17 H17B 0.9800
C17 H17C 0.9800

loop_
_geom_torsion_atom_site_label_1
_geom_torsion_atom_site_label_2
_geom_torsion_atom_site_label_3
_geom_torsion_atom_site_label_4
_geom_torsion
O7 C22 C11 C20 -85.01(15)
O7 C22 C11 C10 32.07(15)
O7 C22 C11 C12 155.93(13)
O7 C22 C23 O6 81.28(16)
O7 C22 C7 C6 -153.67(14)
O7 C22 C7 C8 -38.11(16)
O7 C22 C7 C24 78.12(18)
O4 C10 C11 C22 -175.31(17)
O4 C10 C11 C20 -68.4(2)
O4 C10 C11 C12 58.5(2)
O4 C10 C9 O7 141.32(17)
O4 C10 C9 C8 -115.33(19)
O4 C10 C9 C21 17.1(3)
O5 C20 C11 C22 163.25(17)
O5 C20 C11 C10 56.5(2)
O5 C20 C11 C12 -72.5(2)
O3 C8 C9 O7 -152.66(18)
O3 C8 C9 C10 104.9(2)
O3 C8 C9 C21 -28.1(3)
O3 C8 C7 C22 -173.30(19)
O3 C8 C7 C6 -54.4(2)
O3 C8 C7 C24 68.5(2)
O6 C20 C11 C22 -18.05(17)
O6 C20 C11 C10 -124.80(15)
O6 C20 C11 C12 106.24(16)
C22 O7 C9 C8 -51.41(14)
C22 O7 C9 C10 57.29(14)
C22 O7 C9 C21 -176.80(15)
C22 C11 C12 C5 -50.96(19)
C22 C11 C12 C13 -170.78(14)
C22 C11 C12 C19 70.17(19)
C5 C6 C7 C22 52.2(2)
C5 C6 C7 C8 -56.31(19)
C5 C6 C7 C24 -178.74(16)
C6 C5 C4 C3 -155.94(16)
C6 C5 C4 C25 23.1(2)
C6 C5 C12 C13 176.03(13)
C6 C5 C12 C11 55.34(17)
C6 C5 C12 C19 -65.25(18)
C20 O6 C23 C22 15.54(18)
C20 C11 C12 C5 -165.14(14)
C20 C11 C12 C13 75.04(17)
C20 C11 C12 C19 -44.00(19)
C15 C3 C4 C5 -1.7(2)
C15 C3 C4 C25 179.29(16)
C15 C3 C2 C1 13.1(2)
C15 C14 C13 C12 65.9(2)
C3 C15 C14 C13 -7.0(3)
C3 C15 C16 O2 53.96(19)
C3 C15 C16 C18 169.19(15)
C3 C15 C16 C17 -64.10(19)
C3 C2 C1 O2 7.4(3)
C3 C2 C1 O1 -172.48(18)
C4 C5 C6 C7 174.73(14)
C4 C5 C12 C13 -55.84(17)
C4 C5 C12 C11 -176.53(13)
C4 C5 C12 C19 62.89(18)
C4 C3 C2 C1 -166.88(16)
C14 C15 C3 C4 -43.6(2)
C14 C15 C3 C2 136.33(16)
C14 C15 C16 O2 -126.99(17)
C14 C15 C16 C18 -11.8(3)
C14 C15 C16 C17 114.95(19)
C14 C13 C12 C5 -25.4(2)
C14 C13 C12 C11 92.93(17)
C14 C13 C12 C19 -146.37(15)
C2 C3 C4 C5 178.33(14)
C2 C3 C4 C25 -0.7(3)
C10 C11 C12 C5 65.85(17)
C10 C11 C12 C13 -53.97(18)
C10 C11 C12 C19 -173.01(14)
C1 O2 C16 C15 -34.5(2)
C1 O2 C16 C18 -156.93(18)
C1 O2 C16 C17 85.9(2)
C11 C22 C23 O6 -26.32(16)
C11 C22 C7 C6 -45.4(2)
C11 C22 C7 C8 70.20(16)
C11 C22 C7 C24 -173.57(15)
C11 C10 C9 O7 -36.41(15)
C11 C10 C9 C8 66.95(16)
C11 C10 C9 C21 -160.63(15)
C16 O2 C1 O1 -175.51(19)
C16 O2 C1 C2 4.6(3)
C16 C15 C3 C4 135.43(17)
C16 C15 C3 C2 -44.60(19)
C16 C15 C14 C13 174.05(15)
C9 O7 C22 C11 -57.38(15)
C9 O7 C22 C23 -167.64(14)
C9 O7 C22 C7 58.57(15)
C9 C8 C7 C22 6.04(16)
C9 C8 C7 C6 124.95(15)
C9 C8 C7 C24 -112.15(16)
C9 C10 C11 C22 2.36(15)
C9 C10 C11 C20 109.30(15)
C9 C10 C11 C12 -123.80(14)
C23 O6 C20 O5 -179.15(16)
C23 O6 C20 C11 2.06(19)
C23 C22 C11 C20 26.65(16)
C23 C22 C11 C10 143.72(13)
C23 C22 C11 C12 -92.42(17)
C23 C22 C7 C6 84.0(2)
C23 C22 C7 C8 -160.46(16)
C23 C22 C7 C24 -44.2(2)
C12 C5 C6 C7 -58.36(19)
C12 C5 C4 C3 76.42(19)
C12 C5 C4 C25 -104.54(17)
C7 C22 C11 C20 165.75(14)
C7 C22 C11 C10 -77.17(16)
C7 C22 C11 C12 46.7(2)
C7 C22 C23 O6 -158.22(15)
C7 C8 C9 O7 27.98(16)
C7 C8 C9 C10 -74.46(17)
C7 C8 C9 C21 152.49(16)
